data_4114955
loop_
_publ_author_name
'Mikael Retb\/oll'
'Alison J. Edwards'
'A. David Rae'
'Anthony C. Willis'
'Martin A. Bennett'
'Eric Wenger'

_publ_contact_author_address
;
Research School of Chemistry,
Australian National University,
Canberra, A. C. T. 0200, Australia
;
_publ_contact_author_email ' wenger@rsc.anu.edu.au '
_publ_contact_author_fax ' 61 2 6125 0750 '
_publ_contact_author_name ' Eric Wenger '
_publ_contact_author_phone ' 61 2 6125 4425 '
_publ_section_title
;
 Preparation of Benzyne Complexes of Group 10 Metals by Intramolecular
 Suzuki Coupling of ortho-Metalated Phenylboronic Esters: Molecular
 Structure of the First Benzyne-Palladium(0) Complex
;
_journal_name_full 'Journal of the American Chemical Society'
_journal_page_first 8348
_journal_page_last 8360
_journal_paper_doi 10.1021/ja0264091
_journal_volume 124
_journal_year 2002
_chemical_formula_moiety 'C38 H32 P2 Pd '
_chemical_formula_sum 'C38 H32 P2 Pd'
_chemical_formula_weight 657.02
_space_group_IT_number 14
_symmetry_cell_setting monoclinic
_symmetry_Int_Tables_number 14
_symmetry_space_group_name_Hall '-P 2yn'
_symmetry_space_group_name_H-M 'P 1 21/n 1'
_audit_creation_date 2001-05-24
_audit_creation_method 'by teXsan v1.8'
_audit_update_record
;
2001-05-24 - Report on C38 H32 P2 Pd (7e)
              by Anthony C. Willis
              for Mikael K. Retboll and Eric Wenger
2001-05-24 - passes checkcif tests with minor warnings
;
_cell_angle_alpha 90
_cell_angle_beta 99.223(2)
_cell_angle_gamma 90
_cell_formula_units_Z 4
_cell_length_a 11.7245(4)
_cell_length_b 18.1595(8)
_cell_length_c 14.7765(6)
_cell_measurement_reflns_used 306374
_cell_measurement_temperature 150.0
_cell_measurement_theta_max 25.028
_cell_measurement_theta_min 2.546
_cell_volume 3105.4(2)
_computing_cell_refinement 'HKL Scalepack (Otwinowski & Minor 1997)'
_computing_data_collection KappaCCD
_computing_data_reduction 'Denzo and Scalepak (Otwinowski & Minor, 1997)'
_computing_publication_material 'teXsan (MSC, 1992-1997)'
_computing_structure_refinement 'teXsan (MSC, 1992-1997)'
_computing_structure_solution
;
SIR92 (Altomare, et. al. 1994)
;
_diffrn_ambient_temperature 150.0
_diffrn_measurement_device_type 'Nonius KappaCCD'
_diffrn_measurement_method ' \f and \w scans with CCD '
_diffrn_orient_matrix_type X=UH
_diffrn_orient_matrix_UB_11 0.05830
_diffrn_orient_matrix_UB_12 -0.02601
_diffrn_orient_matrix_UB_13 0.05823
_diffrn_orient_matrix_UB_21 -0.04043
_diffrn_orient_matrix_UB_22 -0.00994
_diffrn_orient_matrix_UB_23 0.03604
_diffrn_orient_matrix_UB_31 0.00231
_diffrn_orient_matrix_UB_32 -0.06668
_diffrn_orient_matrix_UB_33 -0.01579
_diffrn_radiation_detector CCD
_diffrn_radiation_monochromator graphite
_diffrn_radiation_source 'X-ray tube'
_diffrn_radiation_type 'Mo K\a'
_diffrn_radiation_wavelength 0.7107
_diffrn_reflns_av_R_equivalents 0.061
_diffrn_reflns_av_sigmaI/netI 0.070
_diffrn_reflns_limit_h_max 14
_diffrn_reflns_limit_h_min -13
_diffrn_reflns_limit_k_max 21
_diffrn_reflns_limit_k_min -21
_diffrn_reflns_limit_l_max 17
_diffrn_reflns_limit_l_min -17
_diffrn_reflns_number 39996
_diffrn_reflns_reduction_process 'Lp corrections applied'
_diffrn_reflns_theta_max 25.23
_diffrn_reflns_theta_min 2.64
_diffrn_standards_decay_% 0.00
_diffrn_standards_number 0
_exptl_absorpt_coefficient_mu 0.726
_exptl_absorpt_correction_T_max 0.966
_exptl_absorpt_correction_T_min 0.921
_exptl_absorpt_correction_type integration
_exptl_absorpt_process_details
;
via gaussian method (Coppens, 1970) implemented in maXus (2000)
;
_exptl_crystal_colour 'pale yellow'
_exptl_crystal_density_diffrn 1.405
_exptl_crystal_description plate
_exptl_crystal_F_000 1344.00
_exptl_crystal_size_max 0.11
_exptl_crystal_size_mid 0.10
_exptl_crystal_size_min 0.05
_refine_diff_density_max 1.44
_refine_diff_density_min -0.86
_refine_ls_extinction_method none
_refine_ls_goodness_of_fit_all 2.017
_refine_ls_goodness_of_fit_ref 1.979
_refine_ls_hydrogen_treatment noref
_refine_ls_matrix_type full
_refine_ls_number_constraints 0
_refine_ls_number_parameters 370
_refine_ls_number_reflns 3843
_refine_ls_number_restraints 0
_refine_ls_R_factor_all 0.1119
_refine_ls_R_factor_gt 0.0531
_refine_ls_shift/su_max 0.0309
_refine_ls_shift/su_mean 0.003
_refine_ls_structure_factor_coef F
_refine_ls_weighting_details 'w = 1/[\s^2^(Fo) + 0.00040|Fo|^2^]'
_refine_ls_weighting_scheme sigma
_refine_ls_wR_factor_all 0.0788
_refine_ls_wR_factor_ref 0.0634
_reflns_number_gt 3843
_reflns_number_total 5561
_reflns_threshold_expression I>3.00\s(I)
_cod_data_source_file ja0264091_s2_7.cif
_cod_data_source_block mxr6
_cod_original_sg_symbol_H-M 'P 21/n '
_cod_original_formula_sum 'C38 H32 P2 Pd '
_cod_database_code 4114955

loop_
_symmetry_equiv_pos_as_xyz
'   +x,   +y,   +z'
1/2-x,1/2+y,1/2-z
'   -x,   -y,   -z'
1/2+x,1/2-y,1/2+z

loop_
_atom_site_label
_atom_site_fract_x
_atom_site_fract_y
_atom_site_fract_z
_atom_site_U_iso_or_equiv
_atom_site_occupancy
_atom_site_adp_type
_atom_site_calc_flag
Pd(1) 0.87181(4) 0.23647(2) 0.38733(3) 0.0271(1) 1.000 Uani d
P(1) 0.9998(1) 0.13841(8) 0.3936(1) 0.0304(5) 1.000 Uani d
P(2) 0.7320(1) 0.14553(8) 0.3826(1) 0.0285(4) 1.000 Uani d
C(1) 0.9919(5) 0.3201(3) 0.3910(4) 0.032(2) 1.000 Uani d
C(2) 1.1116(5) 0.3128(3) 0.4001(4) 0.041(2) 1.000 Uani d
C(3) 1.1830(5) 0.3758(4) 0.4134(4) 0.048(2) 1.000 Uani d
C(4) 1.1358(6) 0.4445(4) 0.4146(4) 0.049(2) 1.000 Uani d
C(5) 1.0176(6) 0.4530(3) 0.4019(4) 0.041(2) 1.000 Uani d
C(6) 0.9457(5) 0.3905(3) 0.3912(4) 0.032(2) 1.000 Uani d
C(7) 0.8183(5) 0.3947(3) 0.3849(3) 0.033(2) 1.000 Uani d
C(8) 0.7564(6) 0.4601(3) 0.3778(4) 0.040(2) 1.000 Uani d
C(9) 0.6370(6) 0.4592(3) 0.3714(4) 0.043(2) 1.000 Uani d
C(10) 0.5812(5) 0.3935(4) 0.3740(4) 0.040(2) 1.000 Uani d
C(11) 0.6425(5) 0.3270(3) 0.3826(4) 0.035(2) 1.000 Uani d
C(12) 0.7644(5) 0.3263(3) 0.3863(4) 0.031(2) 1.000 Uani d
C(13) 1.1233(5) 0.1378(3) 0.4855(4) 0.033(2) 1.000 Uani d
C(14) 1.1008(5) 0.1479(3) 0.5745(4) 0.039(2) 1.000 Uani d
C(15) 1.1905(6) 0.1520(3) 0.6479(4) 0.046(2) 1.000 Uani d
C(16) 1.3017(6) 0.1483(3) 0.6329(4) 0.046(2) 1.000 Uani d
C(17) 1.3275(5) 0.1394(3) 0.5460(4) 0.044(2) 1.000 Uani d
C(18) 1.2386(5) 0.1338(3) 0.4714(4) 0.039(2) 1.000 Uani d
C(19) 1.0525(5) 0.1165(3) 0.2876(4) 0.034(2) 1.000 Uani d
C(20) 1.0268(5) 0.1629(3) 0.2135(4) 0.038(2) 1.000 Uani d
C(21) 1.0591(6) 0.1441(4) 0.1288(4) 0.045(2) 1.000 Uani d
C(22) 1.1212(5) 0.0820(4) 0.1213(4) 0.046(2) 1.000 Uani d
C(23) 1.1482(5) 0.0350(4) 0.1957(4) 0.045(2) 1.000 Uani d
C(24) 1.1131(5) 0.0514(3) 0.2776(4) 0.038(2) 1.000 Uani d
C(25) 0.9181(5) 0.0542(3) 0.4129(4) 0.037(2) 1.000 Uani d
C(26) 0.7989(5) 0.0585(3) 0.3548(4) 0.031(2) 1.000 Uani d
C(27) 0.6863(5) 0.1265(3) 0.4925(4) 0.031(2) 1.000 Uani d
C(28) 0.7036(6) 0.1799(3) 0.5605(4) 0.045(2) 1.000 Uani d
C(29) 0.6753(6) 0.1666(4) 0.6470(4) 0.048(2) 1.000 Uani d
C(30) 0.6296(6) 0.0998(4) 0.6660(4) 0.045(2) 1.000 Uani d
C(31) 0.6133(5) 0.0471(3) 0.5996(4) 0.043(2) 1.000 Uani d
C(32) 0.6413(5) 0.0591(3) 0.5141(4) 0.038(2) 1.000 Uani d
C(33) 0.6030(5) 0.1496(3) 0.2968(4) 0.033(2) 1.000 Uani d
C(34) 0.4927(5) 0.1458(3) 0.3137(4) 0.040(2) 1.000 Uani d
C(35) 0.3968(5) 0.1503(4) 0.2435(5) 0.050(2) 1.000 Uani d
C(36) 0.4168(6) 0.1583(4) 0.1536(4) 0.047(2) 1.000 Uani d
C(37) 0.5280(7) 0.1634(3) 0.1350(4) 0.047(2) 1.000 Uani d
C(38) 0.6200(5) 0.1597(3) 0.2055(4) 0.039(2) 1.000 Uani d
H(1) 1.1451 0.2654 0.3973 0.048 1.000 Uiso c
H(2) 1.2646 0.3703 0.4215 0.058 1.000 Uiso c
H(3) 1.1848 0.4865 0.4243 0.059 1.000 Uiso c
H(4) 0.9845 0.5009 0.4004 0.049 1.000 Uiso c
H(5) 0.7960 0.5057 0.3774 0.048 1.000 Uiso c
H(6) 0.5943 0.5040 0.3652 0.051 1.000 Uiso c
H(7) 0.4996 0.3928 0.3700 0.048 1.000 Uiso c
H(8) 0.6025 0.2819 0.3861 0.042 1.000 Uiso c
H(9) 1.0232 0.1521 0.5849 0.046 1.000 Uiso c
H(10) 1.1743 0.1573 0.7085 0.056 1.000 Uiso c
H(11) 1.3628 0.1519 0.6834 0.056 1.000 Uiso c
H(12) 1.4057 0.1372 0.5368 0.053 1.000 Uiso c
H(13) 1.2561 0.1271 0.4114 0.047 1.000 Uiso c
H(14) 0.9872 0.2078 0.2196 0.046 1.000 Uiso c
H(15) 1.0376 0.1750 0.0769 0.054 1.000 Uiso c
H(16) 1.1463 0.0706 0.0649 0.056 1.000 Uiso c
H(17) 1.1912 -0.0087 0.1899 0.054 1.000 Uiso c
H(18) 1.1302 0.0185 0.3279 0.045 1.000 Uiso c
H(19) 0.9577 0.0121 0.3957 0.045 1.000 Uiso c
H(20) 0.9106 0.0508 0.4758 0.045 1.000 Uiso c
H(21) 0.7531 0.0181 0.3685 0.038 1.000 Uiso c
H(22) 0.8056 0.0576 0.2916 0.038 1.000 Uiso c
H(23) 0.7355 0.2262 0.5478 0.054 1.000 Uiso c
H(24) 0.6877 0.2037 0.6929 0.058 1.000 Uiso c
H(25) 0.6093 0.0905 0.7247 0.054 1.000 Uiso c
H(26) 0.5818 0.0009 0.6129 0.051 1.000 Uiso c
H(27) 0.6298 0.0211 0.4694 0.045 1.000 Uiso c
H(28) 0.4799 0.1398 0.3751 0.048 1.000 Uiso c
H(29) 0.3204 0.1481 0.2570 0.060 1.000 Uiso c
H(30) 0.3535 0.1601 0.1049 0.056 1.000 Uiso c
H(31) 0.5410 0.1696 0.0736 0.056 1.000 Uiso c
H(32) 0.6965 0.1641 0.1924 0.047 1.000 Uiso c

loop_
_atom_site_aniso_label
_atom_site_aniso_U_11
_atom_site_aniso_U_22
_atom_site_aniso_U_33
_atom_site_aniso_U_12
_atom_site_aniso_U_13
_atom_site_aniso_U_23
Pd(1) 0.0288(3) 0.0243(3) 0.0274(3) -0.0004(2) 0.0016(2) 0.0000(2)
P(1) 0.0312(9) 0.0314(9) 0.0277(9) 0.0032(7) 0.0019(7) 0.0028(7)
P(2) 0.0305(9) 0.0254(9) 0.0286(9) -0.0004(7) 0.0015(7) -0.0003(7)
C(1) 0.035(4) 0.033(4) 0.027(3) -0.002(3) 0.001(3) -0.002(3)
C(2) 0.046(4) 0.037(4) 0.038(4) -0.007(3) 0.003(3) 0.002(3)
C(3) 0.032(4) 0.061(5) 0.051(4) -0.005(4) 0.005(3) 0.001(4)
C(4) 0.056(5) 0.049(5) 0.045(4) -0.021(4) 0.016(3) -0.014(3)
C(5) 0.054(5) 0.031(4) 0.039(4) -0.007(3) 0.009(3) -0.007(3)
C(6) 0.032(4) 0.036(4) 0.027(3) -0.007(3) 0.002(3) 0.002(3)
C(7) 0.050(4) 0.033(4) 0.016(3) 0.000(3) 0.004(3) -0.001(3)
C(8) 0.061(5) 0.029(4) 0.029(3) -0.003(3) 0.009(3) -0.001(3)
C(9) 0.056(5) 0.033(4) 0.038(4) 0.012(3) 0.001(3) 0.001(3)
C(10) 0.036(4) 0.053(5) 0.031(4) 0.015(3) 0.003(3) 0.003(3)
C(11) 0.045(4) 0.032(4) 0.029(3) 0.002(3) 0.009(3) -0.003(3)
C(12) 0.040(4) 0.028(3) 0.022(3) -0.001(3) -0.001(3) -0.005(3)
C(13) 0.041(4) 0.024(3) 0.033(4) 0.006(3) 0.001(3) 0.001(3)
C(14) 0.049(4) 0.033(4) 0.033(4) 0.002(3) 0.004(3) 0.001(3)
C(15) 0.054(5) 0.045(4) 0.035(4) 0.004(3) -0.007(4) -0.004(3)
C(16) 0.057(5) 0.040(4) 0.035(4) 0.005(3) -0.014(4) 0.002(3)
C(17) 0.040(4) 0.057(5) 0.035(4) 0.002(3) 0.001(3) 0.003(3)
C(18) 0.031(4) 0.049(4) 0.037(4) 0.005(3) 0.002(3) -0.004(3)
C(19) 0.033(3) 0.031(3) 0.037(4) 0.001(3) 0.005(3) 0.000(3)
C(20) 0.037(4) 0.041(4) 0.038(4) 0.001(3) 0.008(3) 0.001(3)
C(21) 0.056(5) 0.051(5) 0.027(4) -0.003(4) 0.004(3) 0.005(3)
C(22) 0.049(4) 0.061(5) 0.030(4) -0.004(4) 0.006(3) -0.007(4)
C(23) 0.041(4) 0.055(4) 0.040(4) 0.003(3) 0.009(3) -0.013(3)
C(24) 0.037(4) 0.044(4) 0.031(4) 0.001(3) 0.002(3) 0.000(3)
C(25) 0.038(4) 0.031(4) 0.040(4) -0.001(3) -0.002(3) -0.001(3)
C(26) 0.041(4) 0.029(3) 0.024(3) -0.002(3) 0.010(3) -0.002(3)
C(27) 0.024(3) 0.033(3) 0.033(3) 0.005(3) -0.001(3) 0.003(3)
C(28) 0.058(4) 0.032(4) 0.044(4) -0.008(3) 0.008(3) -0.008(3)
C(29) 0.072(5) 0.048(5) 0.026(4) -0.004(4) 0.009(3) -0.010(3)
C(30) 0.047(4) 0.059(5) 0.028(4) 0.006(4) 0.005(3) 0.016(3)
C(31) 0.039(4) 0.040(4) 0.048(4) -0.006(3) 0.003(3) 0.013(3)
C(32) 0.046(4) 0.033(4) 0.032(4) -0.004(3) 0.002(3) -0.001(3)
C(33) 0.039(4) 0.024(3) 0.032(4) 0.003(3) -0.001(3) 0.002(3)
C(34) 0.041(4) 0.047(4) 0.031(4) -0.004(3) 0.001(3) 0.008(3)
C(35) 0.034(4) 0.061(5) 0.051(5) -0.011(3) -0.003(3) 0.007(4)
C(36) 0.048(5) 0.048(4) 0.039(4) -0.001(3) -0.011(3) 0.005(3)
C(37) 0.071(5) 0.043(4) 0.025(3) 0.005(4) -0.002(3) 0.002(3)
C(38) 0.041(4) 0.044(4) 0.034(4) -0.002(3) 0.009(3) -0.001(3)

loop_
_atom_type_symbol
_atom_type_oxidation_number
_atom_type_number_in_cell
_atom_type_scat_dispersion_real
_atom_type_scat_dispersion_imag
_atom_type_scat_source
C 0 152 0.002 0.002
;International Tables for Crystallography
(1992, Vol. C, Tables 4.2.6.8 and 6.1.1.1)
;
H 0 128 0.000 0.000
;International Tables for Crystallography
(1992, Vol. C, Table 6.1.1.2)
;
P 0 8 0.090 0.095
;International Tables for Crystallography
(1992, Vol. C, Tables 4.2.6.8 and 6.1.1.1)
;
Pd 0 4 -1.177 1.007
;International Tables for Crystallography
(1992, Vol. C, Tables 4.2.6.8 and 6.1.1.1)
;

loop_
_exptl_crystal_face_index_h
_exptl_crystal_face_index_k
_exptl_crystal_face_index_l
_exptl_crystal_face_perp_dist
0 1 0 0.030
0 -1 0 0.070
-1 0 1 0.030
1 0 -1 0.020
1 0 1 0.010
-1 -1 -1 0.100

loop_
_geom_angle_atom_site_label_1
_geom_angle_atom_site_label_2
_geom_angle_atom_site_label_3
_geom_angle
_geom_angle_publ_flag
P(1) Pd(1) P(2) 84.52(5) yes
P(1) Pd(1) C(1) 97.4(2) yes
P(1) Pd(1) C(12) 177.1(1) yes
P(2) Pd(1) C(1) 178.1(2) yes
P(2) Pd(1) C(12) 97.8(2) yes
C(1) Pd(1) C(12) 80.3(2) yes
Pd(1) P(1) C(13) 117.8(2) yes
Pd(1) P(1) C(19) 116.1(2) yes
Pd(1) P(1) C(25) 107.0(2) yes
C(13) P(1) C(19) 107.6(3) yes
C(13) P(1) C(25) 104.5(3) yes
C(19) P(1) C(25) 102.0(3) yes
Pd(1) P(2) C(26) 107.1(2) yes
Pd(1) P(2) C(27) 114.5(2) yes
Pd(1) P(2) C(33) 119.9(2) yes
C(26) P(2) C(27) 103.5(2) yes
C(26) P(2) C(33) 102.5(2) yes
C(27) P(2) C(33) 107.5(3) yes
Pd(1) C(1) C(2) 127.2(4) yes
Pd(1) C(1) C(6) 114.3(4) yes
C(2) C(1) C(6) 118.3(5) yes
C(1) C(2) C(3) 120.1(6) yes
C(1) C(2) H(1) 119.9 no
C(3) C(2) H(1) 120.0 no
C(2) C(3) C(4) 120.6(6) yes
C(2) C(3) H(2) 119.8 no
C(4) C(3) H(2) 119.7 no
C(3) C(4) C(5) 120.1(6) yes
C(3) C(4) H(3) 119.8 no
C(5) C(4) H(3) 120.1 no
C(4) C(5) C(6) 119.7(6) yes
C(4) C(5) H(4) 120.2 no
C(6) C(5) H(4) 120.1 no
C(1) C(6) C(5) 121.1(5) yes
C(1) C(6) C(7) 115.9(5) yes
C(5) C(6) C(7) 122.9(6) yes
C(6) C(7) C(8) 124.0(6) yes
C(6) C(7) C(12) 114.0(5) yes
C(8) C(7) C(12) 122.0(6) yes
C(7) C(8) C(9) 120.4(6) yes
C(7) C(8) H(5) 119.7 no
C(9) C(8) H(5) 119.9 no
C(8) C(9) C(10) 119.3(6) yes
C(8) C(9) H(6) 120.4 no
C(10) C(9) H(6) 120.2 no
C(9) C(10) C(11) 121.0(6) yes
C(9) C(10) H(7) 119.5 no
C(11) C(10) H(7) 119.5 no
C(10) C(11) C(12) 120.6(6) yes
C(10) C(11) H(8) 119.8 no
C(12) C(11) H(8) 119.6 no
Pd(1) C(12) C(7) 115.3(4) yes
Pd(1) C(12) C(11) 128.1(4) yes
C(7) C(12) C(11) 116.5(5) yes
P(1) C(13) C(14) 117.1(5) no
P(1) C(13) C(18) 124.1(5) no
C(14) C(13) C(18) 118.6(5) no
C(13) C(14) C(15) 120.7(6) no
C(13) C(14) H(9) 119.7 no
C(15) C(14) H(9) 119.6 no
C(14) C(15) C(16) 119.8(6) no
C(14) C(15) H(10) 120.1 no
C(16) C(15) H(10) 120.1 no
C(15) C(16) C(17) 121.2(6) no
C(15) C(16) H(11) 119.4 no
C(17) C(16) H(11) 119.4 no
C(16) C(17) C(18) 119.9(6) no
C(16) C(17) H(12) 120.0 no
C(18) C(17) H(12) 120.0 no
C(13) C(18) C(17) 119.7(6) no
C(13) C(18) H(13) 120.2 no
C(17) C(18) H(13) 120.2 no
P(1) C(19) C(20) 119.4(5) no
P(1) C(19) C(24) 121.6(4) no
C(20) C(19) C(24) 118.9(6) no
C(19) C(20) C(21) 120.3(6) no
C(19) C(20) H(14) 119.8 no
C(21) C(20) H(14) 119.9 no
C(20) C(21) C(22) 119.9(6) no
C(20) C(21) H(15) 120.1 no
C(22) C(21) H(15) 120.1 no
C(21) C(22) C(23) 120.3(6) no
C(21) C(22) H(16) 119.8 no
C(23) C(22) H(16) 119.8 no
C(22) C(23) C(24) 120.1(6) no
C(22) C(23) H(17) 119.9 no
C(24) C(23) H(17) 119.9 no
C(19) C(24) C(23) 120.4(6) no
C(19) C(24) H(18) 119.8 no
C(23) C(24) H(18) 119.8 no
P(1) C(25) C(26) 108.8(4) no
P(1) C(25) H(19) 109.7 no
P(1) C(25) H(20) 109.7 no
C(26) C(25) H(19) 109.6 no
C(26) C(25) H(20) 109.6 no
H(19) C(25) H(20) 109.5 no
P(2) C(26) C(25) 107.7(4) no
P(2) C(26) H(21) 109.9 no
P(2) C(26) H(22) 109.9 no
C(25) C(26) H(21) 109.9 no
C(25) C(26) H(22) 109.9 no
H(21) C(26) H(22) 109.4 no
P(2) C(27) C(28) 118.9(5) no
P(2) C(27) C(32) 123.2(4) no
C(28) C(27) C(32) 117.8(6) no
C(27) C(28) C(29) 121.1(6) no
C(27) C(28) H(23) 119.5 no
C(29) C(28) H(23) 119.5 no
C(28) C(29) C(30) 119.9(6) no
C(28) C(29) H(24) 120.1 no
C(30) C(29) H(24) 120.1 no
C(29) C(30) C(31) 119.3(6) no
C(29) C(30) H(25) 120.4 no
C(31) C(30) H(25) 120.3 no
C(30) C(31) C(32) 121.6(6) no
C(30) C(31) H(26) 119.2 no
C(32) C(31) H(26) 119.2 no
C(27) C(32) C(31) 120.4(6) no
C(27) C(32) H(27) 119.8 no
C(31) C(32) H(27) 119.8 no
P(2) C(33) C(34) 125.5(5) no
P(2) C(33) C(38) 116.5(5) no
C(34) C(33) C(38) 118.0(5) no
C(33) C(34) C(35) 122.3(6) no
C(33) C(34) H(28) 118.9 no
C(35) C(34) H(28) 118.8 no
C(34) C(35) C(36) 118.2(6) no
C(34) C(35) H(29) 120.9 no
C(36) C(35) H(29) 120.9 no
C(35) C(36) C(37) 120.5(5) no
C(35) C(36) H(30) 119.8 no
C(37) C(36) H(30) 119.7 no
C(36) C(37) C(38) 119.8(6) no
C(36) C(37) H(31) 120.0 no
C(38) C(37) H(31) 120.2 no
C(33) C(38) C(37) 121.2(6) no
C(33) C(38) H(32) 119.4 no
C(37) C(38) H(32) 119.4 no

loop_
_geom_bond_atom_site_label_1
_geom_bond_atom_site_label_2
_geom_bond_distance
_geom_bond_publ_flag
Pd(1) P(1) 2.321(2) yes
Pd(1) P(2) 2.320(2) yes
Pd(1) C(1) 2.066(6) yes
Pd(1) C(12) 2.059(6) yes
P(1) C(13) 1.819(6) yes
P(1) C(19) 1.817(6) yes
P(1) C(25) 1.850(6) yes
P(2) C(26) 1.839(6) yes
P(2) C(27) 1.823(6) yes
P(2) C(33) 1.812(5) yes
C(1) C(2) 1.394(8) yes
C(1) C(6) 1.389(8) yes
C(2) C(3) 1.412(9) yes
C(2) H(1) 0.95 no
C(3) C(4) 1.367(9) yes
C(3) H(2) 0.95 no
C(4) C(5) 1.377(9) yes
C(4) H(3) 0.95 no
C(5) C(6) 1.407(8) yes
C(5) H(4) 0.95 no
C(6) C(7) 1.483(9) yes
C(7) C(8) 1.386(8) yes
C(7) C(12) 1.397(8) yes
C(8) C(9) 1.388(9) yes
C(8) H(5) 0.95 no
C(9) C(10) 1.365(9) yes
C(9) H(6) 0.95 no
C(10) C(11) 1.401(8) yes
C(10) H(7) 0.95 no
C(11) C(12) 1.421(8) yes
C(11) H(8) 0.95 no
C(13) C(14) 1.393(8) no
C(13) C(18) 1.403(8) no
C(14) C(15) 1.388(8) no
C(14) H(9) 0.95 no
C(15) C(16) 1.358(9) no
C(15) H(10) 0.95 no
C(16) C(17) 1.375(9) no
C(16) H(11) 0.95 no
C(17) C(18) 1.394(8) no
C(17) H(12) 0.95 no
C(18) H(13) 0.95 no
C(19) C(20) 1.375(8) no
C(19) C(24) 1.399(8) no
C(20) C(21) 1.407(9) no
C(20) H(14) 0.95 no
C(21) C(22) 1.357(9) no
C(21) H(15) 0.95 no
C(22) C(23) 1.388(9) no
C(22) H(16) 0.95 no
C(23) C(24) 1.372(8) no
C(23) H(17) 0.95 no
C(24) H(18) 0.95 no
C(25) C(26) 1.520(8) no
C(25) H(19) 0.95 no
C(25) H(20) 0.95 no
C(26) H(21) 0.95 no
C(26) H(22) 0.95 no
C(27) C(28) 1.387(8) no
C(27) C(32) 1.391(8) no
C(28) C(29) 1.393(9) no
C(28) H(23) 0.95 no
C(29) C(30) 1.373(9) no
C(29) H(24) 0.95 no
C(30) C(31) 1.362(9) no
C(30) H(25) 0.95 no
C(31) C(32) 1.373(8) no
C(31) H(26) 0.95 no
C(32) H(27) 0.95 no
C(33) C(34) 1.358(9) no
C(33) C(38) 1.406(8) no
C(34) C(35) 1.405(8) no
C(34) H(28) 0.95 no
C(35) C(36) 1.393(9) no
C(35) H(29) 0.95 no
C(36) C(37) 1.38(1) no
C(36) H(30) 0.95 no
C(37) C(38) 1.376(8) no
C(37) H(31) 0.95 no
C(38) H(32) 0.95 no

loop_
_geom_contact_atom_site_label_1
_geom_contact_atom_site_label_2
_geom_contact_distance
_geom_contact_site_symmetry_2
_geom_contact_publ_flag
C(1) C(37) 3.575(8) 4 no
C(4) C(8) 3.573(8) 3_766 no
C(5) C(5) 3.44(1) 3_766 no
C(12) C(15) 3.512(8) 4_454 no
C(23) C(35) 3.566(9) 1_655 no
C(25) C(25) 3.55(1) 3_756 no

loop_
_geom_torsion_atom_site_label_1
_geom_torsion_atom_site_label_2
_geom_torsion_atom_site_label_3
_geom_torsion_atom_site_label_4
_geom_torsion
_geom_torsion_publ_flag
Pd(1) P(1) C(13) C(14) 51.1(5) no
Pd(1) P(1) C(13) C(18) -123.6(5) no
Pd(1) P(1) C(19) C(20) 7.8(6) no
Pd(1) P(1) C(19) C(24) -168.5(4) no
Pd(1) P(1) C(25) C(26) 40.7(4) no
Pd(1) P(2) C(26) C(25) 44.3(4) no
Pd(1) P(2) C(27) C(28) 21.7(5) no
Pd(1) P(2) C(27) C(32) -154.2(4) no
Pd(1) P(2) C(33) C(34) -127.6(5) no
Pd(1) P(2) C(33) C(38) 50.5(5) no
Pd(1) C(1) C(2) C(3) -171.7(4) no
Pd(1) C(1) C(6) C(5) 174.2(4) no
Pd(1) C(1) C(6) C(7) -2.5(6) no
Pd(1) C(12) C(7) C(6) -4.2(6) no
Pd(1) C(12) C(7) C(8) 175.5(4) no
Pd(1) C(12) C(11) C(10) -174.2(4) no
P(1) Pd(1) P(2) C(26) -15.2(2) no
P(1) Pd(1) P(2) C(27) 98.8(2) no
P(1) Pd(1) P(2) C(33) -131.2(2) no
P(1) Pd(1) C(1) C(2) -3.3(5) no
P(1) Pd(1) C(1) C(6) -178.0(4) no
P(1) Pd(1) C(12) C(7) 40(4) no
P(1) Pd(1) C(12) C(11) -143(3) no
P(1) C(13) C(14) C(15) -176.7(4) no
P(1) C(13) C(18) C(17) 175.1(4) no
P(1) C(19) C(20) C(21) -175.1(5) no
P(1) C(19) C(24) C(23) 177.6(5) no
P(1) C(25) C(26) P(2) -54.5(4) no
P(2) Pd(1) P(1) C(13) -127.6(2) no
P(2) Pd(1) P(1) C(19) 102.7(2) no
P(2) Pd(1) P(1) C(25) -10.4(2) no
P(2) Pd(1) C(1) C(2) -179(4) no
P(2) Pd(1) C(1) C(6) 7(5) no
P(2) Pd(1) C(12) C(7) -177.5(4) no
P(2) Pd(1) C(12) C(11) -0.6(5) no
P(2) C(27) C(28) C(29) -176.9(5) no
P(2) C(27) C(32) C(31) 177.1(4) no
P(2) C(33) C(34) C(35) 179.2(5) no
P(2) C(33) C(38) C(37) 179.8(5) no
C(1) Pd(1) P(1) C(13) 52.6(3) no
C(1) Pd(1) P(1) C(19) -77.1(3) no
C(1) Pd(1) P(1) C(25) 169.8(2) no
C(1) Pd(1) P(2) C(26) 160(5) no
C(1) Pd(1) P(2) C(27) -86(5) no
C(1) Pd(1) P(2) C(33) 44(5) no
C(1) Pd(1) C(12) C(7) 2.3(4) no
C(1) Pd(1) C(12) C(11) 179.1(5) no
C(1) C(2) C(3) C(4) -2.1(9) no
C(1) C(6) C(5) C(4) -1.6(9) no
C(1) C(6) C(7) C(8) -175.3(5) no
C(1) C(6) C(7) C(12) 4.4(7) no
C(2) C(1) Pd(1) C(12) 174.9(5) no
C(2) C(1) C(6) C(5) -1.1(8) no
C(2) C(1) C(6) C(7) -177.8(5) no
C(2) C(3) C(4) C(5) -1(1) no
C(3) C(2) C(1) C(6) 2.9(9) no
C(3) C(4) C(5) C(6) 2(1) no
C(4) C(5) C(6) C(7) 174.9(6) no
C(5) C(6) C(7) C(8) 8.0(9) no
C(5) C(6) C(7) C(12) -172.2(5) no
C(6) C(1) Pd(1) C(12) 0.2(4) no
C(6) C(7) C(8) C(9) 179.5(5) no
C(6) C(7) C(12) C(11) 178.6(5) no
C(7) C(8) C(9) C(10) 1.3(9) no
C(7) C(12) C(11) C(10) 2.7(8) no
C(8) C(7) C(12) C(11) -1.7(8) no
C(8) C(9) C(10) C(11) -0.3(9) no
C(9) C(8) C(7) C(12) -0.2(9) no
C(9) C(10) C(11) C(12) -1.7(9) no
C(12) Pd(1) P(1) C(13) 15(3) no
C(12) Pd(1) P(1) C(19) -115(3) no
C(12) Pd(1) P(1) C(25) 132(3) no
C(12) Pd(1) P(2) C(26) 166.6(2) no
C(12) Pd(1) P(2) C(27) -79.4(2) no
C(12) Pd(1) P(2) C(33) 50.6(3) no
C(13) P(1) C(19) C(20) -126.7(5) no
C(13) P(1) C(19) C(24) 57.1(5) no
C(13) P(1) C(25) C(26) 166.3(4) no
C(13) C(14) C(15) C(16) 1.9(9) no
C(13) C(18) C(17) C(16) 0.5(9) no
C(14) C(13) P(1) C(19) -175.3(4) no
C(14) C(13) P(1) C(25) -67.4(5) no
C(14) C(13) C(18) C(17) 0.4(9) no
C(14) C(15) C(16) C(17) -1(1) no
C(15) C(14) C(13) C(18) -1.6(9) no
C(15) C(16) C(17) C(18) 0(1) no
C(18) C(13) P(1) C(19) 10.0(6) no
C(18) C(13) P(1) C(25) 117.9(5) no
C(19) P(1) C(25) C(26) -81.7(4) no
C(19) C(20) C(21) C(22) -3.4(9) no
C(19) C(24) C(23) C(22) -1.7(9) no
C(20) C(19) P(1) C(25) 123.7(5) no
C(20) C(19) C(24) C(23) 1.3(9) no
C(20) C(21) C(22) C(23) 3(1) no
C(21) C(20) C(19) C(24) 1.2(9) no
C(21) C(22) C(23) C(24) -1(1) no
C(24) C(19) P(1) C(25) -52.6(5) no
C(25) C(26) P(2) C(27) -77.0(4) no
C(25) C(26) P(2) C(33) 171.4(4) no
C(26) P(2) C(27) C(28) 137.8(5) no
C(26) P(2) C(27) C(32) -38.0(5) no
C(26) P(2) C(33) C(34) 114.1(5) no
C(26) P(2) C(33) C(38) -67.8(5) no
C(27) P(2) C(33) C(34) 5.4(6) no
C(27) P(2) C(33) C(38) -176.5(4) no
C(27) C(28) C(29) C(30) 0(1) no
C(27) C(32) C(31) C(30) -1(1) no
C(28) C(27) P(2) C(33) -114.1(5) no
C(28) C(27) C(32) C(31) 1.2(9) no
C(28) C(29) C(30) C(31) 0(1) no
C(29) C(28) C(27) C(32) -0.8(9) no
C(29) C(30) C(31) C(32) 0(1) no
C(32) C(27) P(2) C(33) 70.0(5) no
C(33) C(34) C(35) C(36) 1(1) no
C(33) C(38) C(37) C(36) 1(1) no
C(34) C(33) C(38) C(37) -1.9(9) no
C(34) C(35) C(36) C(37) -2(1) no
C(35) C(34) C(33) C(38) 1.1(9) no
C(35) C(36) C(37) C(38) 1(1) no
